data_4102839
loop_
_publ_author_name
'Holger Braunschweig'
'Peter Brenner'
'Manuela Gross'
'Krzysztof Radacki'

_publ_contact_author_address
; Institut fuer Anorganische Chemie
Universitaet Wuerzburg
Am Hubland
97074 Wuerzburg, Germany
;
_publ_contact_author_email H.Braunschweig@mail.uni-wuerzburg.de
_publ_contact_author_fax +49-931-8884623
_publ_contact_author_name 'Prof. Dr. Holger Braunschweig'
_publ_contact_author_phone +49-931-8885260
_publ_section_title
;
 Reactivity of [1],[1]Disilamolybdenocenophane toward Zerovalent Platinum
 Complexes
;
_journal_name_full 'Journal of the American Chemical Society'
_journal_page_first 11343
_journal_page_last 11349
_journal_paper_doi 10.1021/ja1049548
_journal_volume 132
_journal_year 2010
_chemical_formula_moiety 'C32 H53 Mo P Pt Si2'
_chemical_formula_sum 'C32 H53 Mo P Pt Si2'
_chemical_formula_weight 815.92
_chemical_name_common
;
?
;
_chemical_name_systematic
; 
?
;
_space_group_IT_number 2
_symmetry_cell_setting triclinic
_symmetry_space_group_name_Hall '-P 1'
_symmetry_space_group_name_H-M 'P -1'
_atom_sites_solution_hydrogens geom
_atom_sites_solution_primary direct
_atom_sites_solution_secondary difmap
_audit_creation_method SHELXL-97
_cell_angle_alpha 72.678(3)
_cell_angle_beta 85.306(4)
_cell_angle_gamma 78.765(3)
_cell_formula_units_Z 2
_cell_length_a 9.4347(11)
_cell_length_b 11.0663(12)
_cell_length_c 16.4581(19)
_cell_measurement_reflns_used 9778
_cell_measurement_temperature 100(2)
_cell_measurement_theta_max 28.32
_cell_measurement_theta_min 2.53
_cell_volume 1608.5(3)
_computing_cell_refinement 'Saint+ ver. 7.53A (Bruker AXS)'
_computing_data_collection 'APEX2 ver. 2008.3 (Bruker AXS)'
_computing_data_reduction 'Saint+ ver. 7.53A (Bruker AXS)'
_computing_molecular_graphics 'XP ver. 5.1 (Bruker AXS, 1998)'
_computing_publication_material 'SHELXL-97 (Sheldrick, 2008)'
_computing_structure_refinement 'SHELXL-97 (Sheldrick, 1997)'
_computing_structure_solution 'SHELXS-97 (Sheldrick, 1990)'
_diffrn_ambient_temperature 100(2)
_diffrn_measured_fraction_theta_full 0.996
_diffrn_measured_fraction_theta_max 0.988
_diffrn_measurement_device_type 'Bruker APEX-II CCD'
_diffrn_measurement_method '\f and \w scans'
_diffrn_radiation_monochromator 'multi-layer mirror'
_diffrn_radiation_source 'rotating anode'
_diffrn_radiation_type MoK\a
_diffrn_radiation_wavelength 0.71073
_diffrn_reflns_av_R_equivalents 0.0409
_diffrn_reflns_av_sigmaI/netI 0.0238
_diffrn_reflns_limit_h_max 12
_diffrn_reflns_limit_h_min -12
_diffrn_reflns_limit_k_max 14
_diffrn_reflns_limit_k_min -14
_diffrn_reflns_limit_l_max 21
_diffrn_reflns_limit_l_min -21
_diffrn_reflns_number 47487
_diffrn_reflns_theta_full 26.00
_diffrn_reflns_theta_max 28.32
_diffrn_reflns_theta_min 1.96
_exptl_absorpt_coefficient_mu 4.878
_exptl_absorpt_correction_T_max 0.7457
_exptl_absorpt_correction_T_min 0.5328
_exptl_absorpt_correction_type multi-scan
_exptl_absorpt_process_details 'Sadabs 2008/1 (Brucker 2008)'
_exptl_crystal_colour brown
_exptl_crystal_density_diffrn 1.685
_exptl_crystal_density_method 'not measured'
_exptl_crystal_description block
_exptl_crystal_F_000 816
_exptl_crystal_size_max 0.20
_exptl_crystal_size_mid 0.15
_exptl_crystal_size_min 0.12
_refine_diff_density_max 4.131
_refine_diff_density_min -1.645
_refine_diff_density_rms 0.105
_refine_ls_extinction_method none
_refine_ls_goodness_of_fit_ref 1.047
_refine_ls_hydrogen_treatment constr
_refine_ls_matrix_type full
_refine_ls_number_parameters 338
_refine_ls_number_reflns 7920
_refine_ls_number_restraints 0
_refine_ls_restrained_S_all 1.047
_refine_ls_R_factor_all 0.0221
_refine_ls_R_factor_gt 0.0215
_refine_ls_shift/su_max 0.002
_refine_ls_shift/su_mean 0.000
_refine_ls_structure_factor_coef Fsqd
_refine_ls_weighting_details 'calc w=1/[\s^2^(Fo^2^)+(0.0199P)^2^+3.5992P] where P=(Fo^2^+2Fc^2^)/3'
_refine_ls_weighting_scheme calc
_refine_ls_wR_factor_gt 0.0526
_refine_ls_wR_factor_ref 0.0531
_reflns_number_gt 7740
_reflns_number_total 7920
_reflns_threshold_expression >2sigma(I)
_cod_data_source_file ja1049548_si_002_3.cif
_cod_data_source_block 5
_cod_database_code 4102839

loop_
_symmetry_equiv_pos_as_xyz
'x, y, z'
'-x, -y, -z'

loop_
_atom_site_label
_atom_site_type_symbol
_atom_site_fract_x
_atom_site_fract_y
_atom_site_fract_z
_atom_site_U_iso_or_equiv
_atom_site_adp_type
_atom_site_occupancy
_atom_site_symmetry_multiplicity
_atom_site_calc_flag
_atom_site_refinement_flags
Pt1 Pt 0.201985(9) 0.485624(8) 0.216881(6) 0.01274(3) Uani 1 1 d .
Si1 Si 0.10167(10) 0.59454(8) 0.31625(5) 0.02744(18) Uani 1 1 d .
C1 C -0.0730(5) 0.5389(4) 0.3584(3) 0.0553(13) Uani 1 1 d .
H1A H -0.1284 0.5970 0.3890 0.083 Uiso 1 1 calc R
H1B H -0.0524 0.4515 0.3972 0.083 Uiso 1 1 calc R
H1C H -0.1293 0.5392 0.3108 0.083 Uiso 1 1 calc R
C2 C 0.1950(6) 0.6110(4) 0.4089(2) 0.0542(12) Uani 1 1 d .
H2A H 0.2993 0.6024 0.3967 0.081 Uiso 1 1 calc R
H2B H 0.1764 0.5435 0.4605 0.081 Uiso 1 1 calc R
H2C H 0.1576 0.6956 0.4173 0.081 Uiso 1 1 calc R
Si2 Si 0.37289(9) 0.62493(8) 0.17148(5) 0.02258(16) Uani 1 1 d .
C3 C 0.5290(3) 0.5289(3) 0.1246(2) 0.0356(8) Uani 1 1 d .
H3A H 0.5852 0.5877 0.0846 0.053 Uiso 1 1 calc R
H3B H 0.4914 0.4781 0.0944 0.053 Uiso 1 1 calc R
H3C H 0.5912 0.4711 0.1704 0.053 Uiso 1 1 calc R
C4 C 0.4770(4) 0.6677(3) 0.2490(3) 0.0420(9) Uani 1 1 d .
H4A H 0.5318 0.5889 0.2862 0.063 Uiso 1 1 calc R
H4B H 0.4093 0.7124 0.2836 0.063 Uiso 1 1 calc R
H4C H 0.5438 0.7239 0.2175 0.063 Uiso 1 1 calc R
Mo1 Mo 0.12516(3) 0.72493(2) 0.113833(14) 0.01731(5) Uani 1 1 d .
C1_1 C 0.0503(4) 0.7628(3) 0.24321(19) 0.0280(7) Uani 1 1 d .
C2_1 C -0.0694(4) 0.7986(3) 0.1875(2) 0.0320(7) Uani 1 1 d .
H2_1 H -0.1525 0.7591 0.1971 0.038 Uiso 1 1 calc R
C3_1 C -0.0445(4) 0.9024(3) 0.1155(2) 0.0305(7) Uani 1 1 d .
H3_1 H -0.1086 0.9444 0.0699 0.037 Uiso 1 1 calc R
C4_1 C 0.0919(4) 0.9326(3) 0.12350(19) 0.0268(6) Uani 1 1 d .
H4_1 H 0.1363 0.9974 0.0844 0.032 Uiso 1 1 calc R
C5_1 C 0.1498(4) 0.8469(3) 0.20156(19) 0.0279(6) Uani 1 1 d .
H5_1 H 0.2408 0.8456 0.2230 0.034 Uiso 1 1 calc R
C1_2 C 0.1724(4) 0.5382(3) 0.08151(18) 0.0249(6) Uani 1 1 d .
C2_2 C 0.2467(4) 0.6266(3) 0.01710(19) 0.0294(7) Uani 1 1 d .
H2_2 H 0.3484 0.6149 0.0073 0.035 Uiso 1 1 calc R
C3_2 C 0.1466(4) 0.7329(3) -0.02919(19) 0.0325(7) Uani 1 1 d .
H3_2 H 0.1693 0.8053 -0.0728 0.039 Uiso 1 1 calc R
C4_2 C 0.0064(4) 0.7111(3) 0.0017(2) 0.0330(7) Uani 1 1 d .
H4_2 H -0.0821 0.7664 -0.0179 0.040 Uiso 1 1 calc R
C5_2 C 0.0212(4) 0.5915(3) 0.0676(2) 0.0281(6) Uani 1 1 d .
H5_2 H -0.0567 0.5529 0.0975 0.034 Uiso 1 1 calc R
P1 P 0.26207(7) 0.27134(6) 0.28633(4) 0.01186(11) Uani 1 1 d .
C1_3 C 0.3571(3) 0.2156(2) 0.38835(16) 0.0152(5) Uani 1 1 d .
H1_3 H 0.3926 0.1208 0.4005 0.018 Uiso 1 1 calc R
C2_3 C 0.4897(3) 0.2803(3) 0.37924(18) 0.0229(6) Uani 1 1 d .
H2A_3 H 0.4577 0.3746 0.3654 0.028 Uiso 1 1 calc R
H2B_3 H 0.5526 0.2619 0.3316 0.028 Uiso 1 1 calc R
C3_3 C 0.5767(3) 0.2326(3) 0.46116(19) 0.0296(7) Uani 1 1 d .
H3A_3 H 0.6179 0.1400 0.4717 0.036 Uiso 1 1 calc R
H3B_3 H 0.6578 0.2800 0.4542 0.036 Uiso 1 1 calc R
C4_3 C 0.4813(4) 0.2523(3) 0.53714(19) 0.0289(6) Uani 1 1 d .
H4A_3 H 0.5377 0.2149 0.5897 0.035 Uiso 1 1 calc R
H4B_3 H 0.4501 0.3456 0.5298 0.035 Uiso 1 1 calc R
C5_3 C 0.3490(3) 0.1897(3) 0.54620(17) 0.0248(6) Uani 1 1 d .
H5A_3 H 0.2868 0.2085 0.5940 0.030 Uiso 1 1 calc R
H5B_3 H 0.3801 0.0952 0.5600 0.030 Uiso 1 1 calc R
C6_3 C 0.2614(3) 0.2378(3) 0.46468(16) 0.0193(5) Uani 1 1 d .
H6A_3 H 0.2219 0.3308 0.4537 0.023 Uiso 1 1 calc R
H6B_3 H 0.1791 0.1917 0.4721 0.023 Uiso 1 1 calc R
C1_4 C 0.3877(3) 0.1901(2) 0.21682(15) 0.0136(4) Uani 1 1 d .
H1_4 H 0.4656 0.2429 0.1980 0.016 Uiso 1 1 calc R
C2_4 C 0.3163(3) 0.1972(3) 0.13442(16) 0.0191(5) Uani 1 1 d .
H2A_4 H 0.2433 0.1403 0.1480 0.023 Uiso 1 1 calc R
H2B_4 H 0.2662 0.2863 0.1084 0.023 Uiso 1 1 calc R
C3_4 C 0.4290(3) 0.1561(3) 0.07101(18) 0.0244(6) Uani 1 1 d .
H3A_4 H 0.3800 0.1593 0.0192 0.029 Uiso 1 1 calc R
H3B_4 H 0.4974 0.2172 0.0541 0.029 Uiso 1 1 calc R
C4_4 C 0.5126(3) 0.0206(3) 0.10875(19) 0.0236(6) Uani 1 1 d .
H4A_4 H 0.5900 0.0000 0.0681 0.028 Uiso 1 1 calc R
H4B_4 H 0.4467 -0.0422 0.1186 0.028 Uiso 1 1 calc R
C5_4 C 0.5791(3) 0.0096(3) 0.19261(18) 0.0216(5) Uani 1 1 d .
H5A_4 H 0.6551 0.0634 0.1811 0.026 Uiso 1 1 calc R
H5B_4 H 0.6256 -0.0808 0.2184 0.026 Uiso 1 1 calc R
C6_4 C 0.4670(3) 0.0523(3) 0.25599(17) 0.0178(5) Uani 1 1 d .
H6A_4 H 0.5157 0.0478 0.3081 0.021 Uiso 1 1 calc R
H6B_4 H 0.3962 -0.0067 0.2723 0.021 Uiso 1 1 calc R
C1_5 C 0.0965(3) 0.2001(2) 0.31306(16) 0.0158(5) Uani 1 1 d .
H1_5 H 0.0479 0.2338 0.3602 0.019 Uiso 1 1 calc R
C2_5 C -0.0124(3) 0.2515(3) 0.24038(18) 0.0229(6) Uani 1 1 d .
H2A_5 H -0.0253 0.3465 0.2197 0.028 Uiso 1 1 calc R
H2B_5 H 0.0252 0.2169 0.1923 0.028 Uiso 1 1 calc R
C3_5 C -0.1575(3) 0.2113(3) 0.27203(19) 0.0246(6) Uani 1 1 d .
H3A_5 H -0.2251 0.2408 0.2242 0.029 Uiso 1 1 calc R
H3B_5 H -0.1993 0.2530 0.3162 0.029 Uiso 1 1 calc R
C4_5 C -0.1407(3) 0.0656(3) 0.3090(2) 0.0256(6) Uani 1 1 d .
H4A_5 H -0.2355 0.0430 0.3318 0.031 Uiso 1 1 calc R
H4B_5 H -0.1090 0.0245 0.2632 0.031 Uiso 1 1 calc R
C5_5 C -0.0312(3) 0.0136(3) 0.37986(19) 0.0238(6) Uani 1 1 d .
H5A_5 H -0.0184 -0.0815 0.3995 0.029 Uiso 1 1 calc R
H5B_5 H -0.0683 0.0465 0.4287 0.029 Uiso 1 1 calc R
C6_5 C 0.1149(3) 0.0539(3) 0.34880(18) 0.0195(5) Uani 1 1 d .
H6A_5 H 0.1823 0.0238 0.3967 0.023 Uiso 1 1 calc R
H6B_5 H 0.1570 0.0134 0.3041 0.023 Uiso 1 1 calc R

loop_
_atom_site_aniso_label
_atom_site_aniso_U_11
_atom_site_aniso_U_22
_atom_site_aniso_U_33
_atom_site_aniso_U_23
_atom_site_aniso_U_13
_atom_site_aniso_U_12
Pt1 0.01474(5) 0.01158(5) 0.01192(5) -0.00429(3) -0.00146(3) -0.00049(3)
Si1 0.0445(5) 0.0185(4) 0.0157(4) -0.0058(3) 0.0080(3) 0.0006(3)
C1 0.056(2) 0.0315(19) 0.059(3) -0.0026(18) 0.039(2) 0.0053(17)
C2 0.111(4) 0.0324(19) 0.0197(16) -0.0132(14) -0.0106(19) -0.001(2)
Si2 0.0216(4) 0.0205(4) 0.0252(4) -0.0050(3) -0.0017(3) -0.0049(3)
C3 0.0232(15) 0.0296(16) 0.0401(18) 0.0048(14) 0.0104(13) 0.0006(12)
C4 0.045(2) 0.0288(17) 0.052(2) -0.0034(16) -0.0266(18) -0.0104(15)
Mo1 0.02420(12) 0.01250(10) 0.01479(10) -0.00403(8) -0.00527(8) -0.00011(8)
C1_1 0.0418(17) 0.0204(14) 0.0194(13) -0.0098(11) 0.0032(12) 0.0051(12)
C2_1 0.0311(16) 0.0240(15) 0.0360(17) -0.0087(13) 0.0024(13) 0.0052(12)
C3_1 0.0382(17) 0.0206(14) 0.0280(15) -0.0073(12) -0.0050(13) 0.0081(12)
C4_1 0.0440(18) 0.0149(13) 0.0214(14) -0.0055(11) -0.0041(12) -0.0031(12)
C5_1 0.0474(19) 0.0163(13) 0.0210(14) -0.0075(11) -0.0069(13) -0.0020(12)
C1_2 0.0420(17) 0.0181(13) 0.0168(13) -0.0091(10) -0.0055(12) -0.0018(12)
C2_2 0.0464(19) 0.0230(14) 0.0173(13) -0.0075(11) 0.0021(12) -0.0017(13)
C3_2 0.059(2) 0.0223(15) 0.0154(13) -0.0046(11) -0.0060(13) -0.0042(14)
C4_2 0.052(2) 0.0218(14) 0.0257(15) -0.0056(12) -0.0232(14) -0.0016(14)
C5_2 0.0399(17) 0.0194(14) 0.0268(15) -0.0052(11) -0.0160(13) -0.0055(12)
P1 0.0121(3) 0.0127(3) 0.0109(3) -0.0037(2) -0.0013(2) -0.0017(2)
C1_3 0.0166(11) 0.0159(11) 0.0135(11) -0.0047(9) -0.0026(9) -0.0022(9)
C2_3 0.0202(13) 0.0340(15) 0.0178(13) -0.0085(11) -0.0034(10) -0.0099(11)
C3_3 0.0236(14) 0.0452(19) 0.0237(14) -0.0120(13) -0.0088(11) -0.0082(13)
C4_3 0.0393(17) 0.0329(16) 0.0181(13) -0.0090(12) -0.0106(12) -0.0083(13)
C5_3 0.0379(16) 0.0242(14) 0.0121(12) -0.0049(10) -0.0040(11) -0.0043(12)
C6_3 0.0233(13) 0.0215(13) 0.0130(11) -0.0052(10) 0.0006(10) -0.0044(10)
C1_4 0.0150(11) 0.0128(11) 0.0137(11) -0.0054(9) -0.0009(9) -0.0014(9)
C2_4 0.0221(13) 0.0197(12) 0.0156(12) -0.0074(10) -0.0050(10) 0.0017(10)
C3_4 0.0322(15) 0.0256(14) 0.0163(12) -0.0106(11) -0.0015(11) 0.0005(12)
C4_4 0.0235(13) 0.0248(14) 0.0249(14) -0.0146(11) -0.0005(11) 0.0016(11)
C5_4 0.0181(12) 0.0226(13) 0.0245(14) -0.0106(11) -0.0017(10) 0.0018(10)
C6_4 0.0185(12) 0.0166(12) 0.0169(12) -0.0053(10) -0.0017(9) 0.0014(10)
C1_5 0.0141(11) 0.0182(12) 0.0152(11) -0.0040(9) -0.0014(9) -0.0037(9)
C2_5 0.0162(12) 0.0302(15) 0.0199(13) -0.0017(11) -0.0049(10) -0.0050(11)
C3_5 0.0146(12) 0.0352(16) 0.0241(14) -0.0081(12) -0.0027(10) -0.0048(11)
C4_5 0.0174(13) 0.0348(16) 0.0284(15) -0.0110(12) -0.0002(11) -0.0106(11)
C5_5 0.0213(13) 0.0224(14) 0.0269(14) -0.0021(11) -0.0011(11) -0.0095(11)
C6_5 0.0172(12) 0.0180(12) 0.0234(13) -0.0044(10) -0.0025(10) -0.0047(10)

loop_
_atom_type_symbol
_atom_type_description
_atom_type_scat_dispersion_real
_atom_type_scat_dispersion_imag
_atom_type_scat_source
C C 0.0033 0.0016 'International Tables Vol C Tables 4.2.6.8 and 6.1.1.4'
H H 0.0000 0.0000 'International Tables Vol C Tables 4.2.6.8 and 6.1.1.4'
Si Si 0.0817 0.0704 'International Tables Vol C Tables 4.2.6.8 and 6.1.1.4'
P P 0.1023 0.0942 'International Tables Vol C Tables 4.2.6.8 and 6.1.1.4'
Mo Mo -1.6832 0.6857 'International Tables Vol C Tables 4.2.6.8 and 6.1.1.4'
Pt Pt -1.7033 8.3905 'International Tables Vol C Tables 4.2.6.8 and 6.1.1.4'

loop_
_geom_angle_atom_site_label_1
_geom_angle_atom_site_label_2
_geom_angle_atom_site_label_3
_geom_angle
C1_2 Pt1 P1 117.17(8)
C1_2 Pt1 Si1 129.75(8)
P1 Pt1 Si1 108.64(3)
C1_2 Pt1 Si2 81.20(9)
P1 Pt1 Si2 123.66(3)
Si1 Pt1 Si2 90.41(3)
C1_2 Pt1 Mo1 53.79(7)
P1 Pt1 Mo1 170.863(16)
Si1 Pt1 Mo1 79.36(2)
Si2 Pt1 Mo1 59.28(2)
C1 Si1 C1_1 106.07(17)
C1 Si1 C2 107.5(2)
C1_1 Si1 C2 106.04(16)
C1 Si1 Pt1 107.88(15)
C1_1 Si1 Pt1 100.19(9)
C2 Si1 Pt1 127.29(15)
Si1 C1 H1A 109.5
Si1 C1 H1B 109.5
H1A C1 H1B 109.5
Si1 C1 H1C 109.5
H1A C1 H1C 109.5
H1B C1 H1C 109.5
Si1 C2 H2A 109.5
Si1 C2 H2B 109.5
H2A C2 H2B 109.5
Si1 C2 H2C 109.5
H2A C2 H2C 109.5
H2B C2 H2C 109.5
C4 Si2 C3 98.52(19)
C4 Si2 Pt1 122.31(13)
C3 Si2 Pt1 104.34(12)
C4 Si2 Mo1 129.53(13)
C3 Si2 Mo1 129.15(13)
Pt1 Si2 Mo1 66.54(2)
Si2 C3 H3A 109.5
Si2 C3 H3B 109.5
H3A C3 H3B 109.5
Si2 C3 H3C 109.5
H3A C3 H3C 109.5
H3B C3 H3C 109.5
Si2 C4 H4A 109.5
Si2 C4 H4B 109.5
H4A C4 H4B 109.5
Si2 C4 H4C 109.5
H4A C4 H4C 109.5
H4B C4 H4C 109.5
C1_2 Mo1 C5_2 37.47(11)
C1_2 Mo1 C2_1 127.47(13)
C5_2 Mo1 C2_1 97.35(13)
C1_2 Mo1 C3_1 145.81(12)
C5_2 Mo1 C3_1 108.41(12)
C2_1 Mo1 C3_1 36.45(12)
C1_2 Mo1 C4_2 62.41(11)
C5_2 Mo1 C4_2 36.65(11)
C2_1 Mo1 C4_2 98.46(13)
C3_1 Mo1 C4_2 87.60(12)
C1_2 Mo1 C2_2 37.23(11)
C5_2 Mo1 C2_2 60.18(13)
C2_1 Mo1 C2_2 156.42(13)
C3_1 Mo1 C2_2 139.10(11)
C4_2 Mo1 C2_2 59.61(13)
C1_2 Mo1 C5_1 150.63(10)
C5_2 Mo1 C5_1 155.40(13)
C2_1 Mo1 C5_1 59.86(13)
C3_1 Mo1 C5_1 59.69(12)
C4_2 Mo1 C5_1 146.63(11)
C2_2 Mo1 C5_1 143.48(13)
C1_2 Mo1 C4_1 169.99(11)
C5_2 Mo1 C4_1 142.70(11)
C2_1 Mo1 C4_1 60.46(12)
C3_1 Mo1 C4_1 35.91(12)
C4_2 Mo1 C4_1 112.46(11)
C2_2 Mo1 C4_1 133.00(11)
C5_1 Mo1 C4_1 36.05(10)
C1_2 Mo1 C1_1 128.91(11)
C5_2 Mo1 C1_1 119.60(13)
C2_1 Mo1 C1_1 36.37(12)
C3_1 Mo1 C1_1 60.86(11)
C4_2 Mo1 C1_1 133.90(13)
C2_2 Mo1 C1_1 160.04(11)
C5_1 Mo1 C1_1 36.32(12)
C4_1 Mo1 C1_1 61.04(11)
C1_2 Mo1 C3_2 62.18(11)
C5_2 Mo1 C3_2 60.48(12)
C2_1 Mo1 C3_2 129.05(13)
C3_1 Mo1 C3_2 103.45(12)
C4_2 Mo1 C3_2 35.76(13)
C2_2 Mo1 C3_2 35.71(11)
C5_1 Mo1 C3_2 140.14(12)
C4_1 Mo1 C3_2 108.40(11)
C1_1 Mo1 C3_2 164.09(11)
C1_2 Mo1 Si2 76.52(8)
C5_2 Mo1 Si2 113.18(8)
C2_1 Mo1 Si2 126.05(9)
C3_1 Mo1 Si2 137.32(9)
C4_2 Mo1 Si2 132.64(9)
C2_2 Mo1 Si2 73.57(9)
C5_1 Mo1 Si2 78.19(9)
C4_1 Mo1 Si2 104.04(8)
C1_1 Mo1 Si2 89.83(8)
C3_2 Mo1 Si2 104.84(9)
C1_2 Mo1 Pt1 50.99(7)
C5_2 Mo1 Pt1 71.89(7)
C2_1 Mo1 Pt1 100.39(8)
C3_1 Mo1 Pt1 136.72(9)
C4_2 Mo1 Pt1 107.68(8)
C2_2 Mo1 Pt1 80.30(8)
C5_1 Mo1 Pt1 101.45(7)
C4_1 Mo1 Pt1 137.35(7)
C1_1 Mo1 Pt1 80.98(7)
C3_2 Mo1 Pt1 112.48(8)
Si2 Mo1 Pt1 54.178(19)
C2_1 C1_1 C5_1 105.1(3)
C2_1 C1_1 Si1 122.2(3)
C5_1 C1_1 Si1 125.5(2)
C2_1 C1_1 Mo1 69.90(17)
C5_1 C1_1 Mo1 71.20(16)
Si1 C1_1 Mo1 99.45(12)
C3_1 C2_1 C1_1 109.5(3)
C3_1 C2_1 Mo1 72.42(18)
C1_1 C2_1 Mo1 73.74(17)
C3_1 C2_1 H2_1 125.3
C1_1 C2_1 H2_1 125.3
Mo1 C2_1 H2_1 120.3
C4_1 C3_1 C2_1 108.5(3)
C4_1 C3_1 Mo1 72.98(17)
C2_1 C3_1 Mo1 71.13(17)
C4_1 C3_1 H3_1 125.8
C2_1 C3_1 H3_1 125.8
Mo1 C3_1 H3_1 121.8
C3_1 C4_1 C5_1 106.8(3)
C3_1 C4_1 Mo1 71.12(17)
C5_1 C4_1 Mo1 71.68(16)
C3_1 C4_1 H4_1 126.6
C5_1 C4_1 H4_1 126.6
Mo1 C4_1 H4_1 122.3
C4_1 C5_1 C1_1 110.1(3)
C4_1 C5_1 Mo1 72.27(16)
C1_1 C5_1 Mo1 72.49(16)
C4_1 C5_1 H5_1 124.9
C1_1 C5_1 H5_1 124.9
Mo1 C5_1 H5_1 121.9
C5_2 C1_2 C2_2 104.2(3)
C5_2 C1_2 Pt1 106.7(2)
C2_2 C1_2 Pt1 125.8(2)
C5_2 C1_2 Mo1 71.87(16)
C2_2 C1_2 Mo1 73.63(16)
Pt1 C1_2 Mo1 75.21(8)
C3_2 C2_2 C1_2 110.6(3)
C3_2 C2_2 Mo1 73.09(18)
C1_2 C2_2 Mo1 69.14(16)
C3_2 C2_2 H2_2 124.7
C1_2 C2_2 H2_2 124.7
Mo1 C2_2 H2_2 124.6
C2_2 C3_2 C4_2 107.2(3)
C2_2 C3_2 Mo1 71.20(17)
C4_2 C3_2 Mo1 70.97(17)
C2_2 C3_2 H3_2 126.4
C4_2 C3_2 H3_2 126.4
Mo1 C3_2 H3_2 123.1
C3_2 C4_2 C5_2 108.1(3)
C3_2 C4_2 Mo1 73.27(17)
C5_2 C4_2 Mo1 70.21(16)
C3_2 C4_2 H4_2 125.9
C5_2 C4_2 H4_2 125.9
Mo1 C4_2 H4_2 122.3
C4_2 C5_2 C1_2 109.6(3)
C4_2 C5_2 Mo1 73.14(17)
C1_2 C5_2 Mo1 70.67(16)
C4_2 C5_2 H5_2 125.2
C1_2 C5_2 H5_2 125.2
Mo1 C5_2 H5_2 122.6
C1_5 P1 C1_3 103.24(12)
C1_5 P1 C1_4 110.58(12)
C1_3 P1 C1_4 102.74(11)
C1_5 P1 Pt1 109.61(8)
C1_3 P1 Pt1 120.99(8)
C1_4 P1 Pt1 109.26(8)
C2_3 C1_3 C6_3 110.1(2)
C2_3 C1_3 P1 109.55(18)
C6_3 C1_3 P1 114.05(17)
C2_3 C1_3 H1_3 107.6
C6_3 C1_3 H1_3 107.6
P1 C1_3 H1_3 107.6
C1_3 C2_3 C3_3 111.7(2)
C1_3 C2_3 H2A_3 109.3
C3_3 C2_3 H2A_3 109.3
C1_3 C2_3 H2B_3 109.3
C3_3 C2_3 H2B_3 109.3
H2A_3 C2_3 H2B_3 107.9
C4_3 C3_3 C2_3 110.9(2)
C4_3 C3_3 H3A_3 109.5
C2_3 C3_3 H3A_3 109.5
C4_3 C3_3 H3B_3 109.5
C2_3 C3_3 H3B_3 109.5
H3A_3 C3_3 H3B_3 108.1
C5_3 C4_3 C3_3 111.3(2)
C5_3 C4_3 H4A_3 109.4
C3_3 C4_3 H4A_3 109.4
C5_3 C4_3 H4B_3 109.4
C3_3 C4_3 H4B_3 109.4
H4A_3 C4_3 H4B_3 108.0
C4_3 C5_3 C6_3 112.0(2)
C4_3 C5_3 H5A_3 109.2
C6_3 C5_3 H5A_3 109.2
C4_3 C5_3 H5B_3 109.2
C6_3 C5_3 H5B_3 109.2
H5A_3 C5_3 H5B_3 107.9
C5_3 C6_3 C1_3 110.5(2)
C5_3 C6_3 H6A_3 109.6
C1_3 C6_3 H6A_3 109.6
C5_3 C6_3 H6B_3 109.6
C1_3 C6_3 H6B_3 109.6
H6A_3 C6_3 H6B_3 108.1
C6_4 C1_4 C2_4 109.2(2)
C6_4 C1_4 P1 118.69(18)
C2_4 C1_4 P1 112.18(17)
C6_4 C1_4 H1_4 105.2
C2_4 C1_4 H1_4 105.2
P1 C1_4 H1_4 105.2
C3_4 C2_4 C1_4 110.9(2)
C3_4 C2_4 H2A_4 109.5
C1_4 C2_4 H2A_4 109.5
C3_4 C2_4 H2B_4 109.5
C1_4 C2_4 H2B_4 109.5
H2A_4 C2_4 H2B_4 108.1
C4_4 C3_4 C2_4 111.7(2)
C4_4 C3_4 H3A_4 109.3
C2_4 C3_4 H3A_4 109.3
C4_4 C3_4 H3B_4 109.3
C2_4 C3_4 H3B_4 109.3
H3A_4 C3_4 H3B_4 107.9
C3_4 C4_4 C5_4 110.5(2)
C3_4 C4_4 H4A_4 109.5
C5_4 C4_4 H4A_4 109.5
C3_4 C4_4 H4B_4 109.5
C5_4 C4_4 H4B_4 109.5
H4A_4 C4_4 H4B_4 108.1
C4_4 C5_4 C6_4 112.4(2)
C4_4 C5_4 H5A_4 109.1
C6_4 C5_4 H5A_4 109.1
C4_4 C5_4 H5B_4 109.1
C6_4 C5_4 H5B_4 109.1
H5A_4 C5_4 H5B_4 107.9
C5_4 C6_4 C1_4 110.7(2)
C5_4 C6_4 H6A_4 109.5
C1_4 C6_4 H6A_4 109.5
C5_4 C6_4 H6B_4 109.5
C1_4 C6_4 H6B_4 109.5
H6A_4 C6_4 H6B_4 108.1
C6_5 C1_5 C2_5 111.1(2)
C6_5 C1_5 P1 117.64(18)
C2_5 C1_5 P1 112.42(18)
C6_5 C1_5 H1_5 104.8
C2_5 C1_5 H1_5 104.8
P1 C1_5 H1_5 104.8
C3_5 C2_5 C1_5 110.0(2)
C3_5 C2_5 H2A_5 109.7
C1_5 C2_5 H2A_5 109.7
C3_5 C2_5 H2B_5 109.7
C1_5 C2_5 H2B_5 109.7
H2A_5 C2_5 H2B_5 108.2
C2_5 C3_5 C4_5 111.2(2)
C2_5 C3_5 H3A_5 109.4
C4_5 C3_5 H3A_5 109.4
C2_5 C3_5 H3B_5 109.4
C4_5 C3_5 H3B_5 109.4
H3A_5 C3_5 H3B_5 108.0
C5_5 C4_5 C3_5 111.8(2)
C5_5 C4_5 H4A_5 109.3
C3_5 C4_5 H4A_5 109.3
C5_5 C4_5 H4B_5 109.3
C3_5 C4_5 H4B_5 109.3
H4A_5 C4_5 H4B_5 107.9
C4_5 C5_5 C6_5 111.0(2)
C4_5 C5_5 H5A_5 109.4
C6_5 C5_5 H5A_5 109.4
C4_5 C5_5 H5B_5 109.4
C6_5 C5_5 H5B_5 109.4
H5A_5 C5_5 H5B_5 108.0
C1_5 C6_5 C5_5 110.5(2)
C1_5 C6_5 H6A_5 109.6
C5_5 C6_5 H6A_5 109.6
C1_5 C6_5 H6B_5 109.6
C5_5 C6_5 H6B_5 109.6
H6A_5 C6_5 H6B_5 108.1

loop_
_geom_bond_atom_site_label_1
_geom_bond_atom_site_label_2
_geom_bond_distance
Pt1 C1_2 2.156(3)
Pt1 P1 2.2846(7)
Pt1 Si1 2.3450(8)
Pt1 Si2 2.3707(8)
Pt1 Mo1 2.6821(3)
Si1 C1 1.879(4)
Si1 C1_1 1.886(3)
Si1 C2 1.892(4)
C1 H1A 0.9800
C1 H1B 0.9800
C1 H1C 0.9800
C2 H2A 0.9800
C2 H2B 0.9800
C2 H2C 0.9800
Si2 C4 1.887(3)
Si2 C3 1.894(3)
Si2 Mo1 2.5135(9)
C3 H3A 0.9800
C3 H3B 0.9800
C3 H3C 0.9800
C4 H4A 0.9800
C4 H4B 0.9800
C4 H4C 0.9800
Mo1 C1_2 2.238(3)
Mo1 C5_2 2.254(3)
Mo1 C2_1 2.268(3)
Mo1 C3_1 2.285(3)
Mo1 C4_2 2.293(3)
Mo1 C2_2 2.298(3)
Mo1 C5_1 2.302(3)
Mo1 C4_1 2.310(3)
Mo1 C1_1 2.319(3)
Mo1 C3_2 2.323(3)
C1_1 C2_1 1.432(5)
C1_1 C5_1 1.440(5)
C2_1 C3_1 1.424(5)
C2_1 H2_1 0.9500
C3_1 C4_1 1.416(5)
C3_1 H3_1 0.9500
C4_1 C5_1 1.427(4)
C4_1 H4_1 0.9500
C5_1 H5_1 0.9500
C1_2 C5_2 1.443(4)
C1_2 C2_2 1.449(5)
C2_2 C3_2 1.417(4)
C2_2 H2_2 0.9500
C3_2 C4_2 1.417(5)
C3_2 H3_2 0.9500
C4_2 C5_2 1.430(4)
C4_2 H4_2 0.9500
C5_2 H5_2 0.9500
P1 C1_5 1.848(3)
P1 C1_3 1.849(2)
P1 C1_4 1.870(2)
C1_3 C2_3 1.534(4)
C1_3 C6_3 1.539(4)
C1_3 H1_3 1.0000
C2_3 C3_3 1.536(4)
C2_3 H2A_3 0.9900
C2_3 H2B_3 0.9900
C3_3 C4_3 1.525(4)
C3_3 H3A_3 0.9900
C3_3 H3B_3 0.9900
C4_3 C5_3 1.518(4)
C4_3 H4A_3 0.9900
C4_3 H4B_3 0.9900
C5_3 C6_3 1.534(4)
C5_3 H5A_3 0.9900
C5_3 H5B_3 0.9900
C6_3 H6A_3 0.9900
C6_3 H6B_3 0.9900
C1_4 C6_4 1.533(3)
C1_4 C2_4 1.538(3)
C1_4 H1_4 1.0000
C2_4 C3_4 1.529(4)
C2_4 H2A_4 0.9900
C2_4 H2B_4 0.9900
C3_4 C4_4 1.524(4)
C3_4 H3A_4 0.9900
C3_4 H3B_4 0.9900
C4_4 C5_4 1.525(4)
C4_4 H4A_4 0.9900
C4_4 H4B_4 0.9900
C5_4 C6_4 1.533(4)
C5_4 H5A_4 0.9900
C5_4 H5B_4 0.9900
C6_4 H6A_4 0.9900
C6_4 H6B_4 0.9900
C1_5 C6_5 1.527(4)
C1_5 C2_5 1.542(3)
C1_5 H1_5 1.0000
C2_5 C3_5 1.525(4)
C2_5 H2A_5 0.9900
C2_5 H2B_5 0.9900
C3_5 C4_5 1.525(4)
C3_5 H3A_5 0.9900
C3_5 H3B_5 0.9900
C4_5 C5_5 1.524(4)
C4_5 H4A_5 0.9900
C4_5 H4B_5 0.9900
C5_5 C6_5 1.533(4)
C5_5 H5A_5 0.9900
C5_5 H5B_5 0.9900
C6_5 H6A_5 0.9900
C6_5 H6B_5 0.9900

loop_
_geom_torsion_atom_site_label_1
_geom_torsion_atom_site_label_2
_geom_torsion_atom_site_label_3
_geom_torsion_atom_site_label_4
_geom_torsion
C1_2 Pt1 Si1 C1 89.76(19)
P1 Pt1 Si1 C1 -65.39(15)
Si2 Pt1 Si1 C1 168.64(15)
Mo1 Pt1 Si1 C1 110.04(15)
C1_2 Pt1 Si1 C1_1 -20.94(17)
P1 Pt1 Si1 C1_1 -176.10(12)
Si2 Pt1 Si1 C1_1 57.93(12)
Mo1 Pt1 Si1 C1_1 -0.66(12)
C1_2 Pt1 Si1 C2 -140.3(2)
P1 Pt1 Si1 C2 64.58(18)
Si2 Pt1 Si1 C2 -61.39(18)
Mo1 Pt1 Si1 C2 -119.98(18)
C1_2 Pt1 Si2 C4 176.02(17)
P1 Pt1 Si2 C4 -67.10(15)
Si1 Pt1 Si2 C4 45.78(15)
Mo1 Pt1 Si2 C4 123.13(15)
C1_2 Pt1 Si2 C3 -73.94(14)
P1 Pt1 Si2 C3 42.94(13)
Si1 Pt1 Si2 C3 155.82(12)
Mo1 Pt1 Si2 C3 -126.83(12)
C1_2 Pt1 Si2 Mo1 52.89(8)
P1 Pt1 Si2 Mo1 169.77(2)
Si1 Pt1 Si2 Mo1 -77.35(3)
C4 Si2 Mo1 C1_2 -164.71(19)
C3 Si2 Mo1 C1_2 38.40(16)
Pt1 Si2 Mo1 C1_2 -51.31(8)
C4 Si2 Mo1 C5_2 -156.84(19)
C3 Si2 Mo1 C5_2 46.27(17)
Pt1 Si2 Mo1 C5_2 -43.43(10)
C4 Si2 Mo1 C2_1 -37.9(2)
C3 Si2 Mo1 C2_1 165.21(18)
Pt1 Si2 Mo1 C2_1 75.51(11)
C4 Si2 Mo1 C3_1 9.4(2)
C3 Si2 Mo1 C3_1 -147.50(19)
Pt1 Si2 Mo1 C3_1 122.80(13)
C4 Si2 Mo1 C4_2 165.5(2)
C3 Si2 Mo1 C4_2 8.65(19)
Pt1 Si2 Mo1 C4_2 -81.05(12)
C4 Si2 Mo1 C2_2 156.82(19)
C3 Si2 Mo1 C2_2 -0.08(16)
Pt1 Si2 Mo1 C2_2 -89.78(9)
C4 Si2 Mo1 C5_1 0.24(19)
C3 Si2 Mo1 C5_1 -156.65(16)
Pt1 Si2 Mo1 C5_1 113.64(8)
C4 Si2 Mo1 C4_1 25.58(19)
C3 Si2 Mo1 C4_1 -131.31(16)
Pt1 Si2 Mo1 C4_1 138.99(8)
C4 Si2 Mo1 C1_1 -34.42(19)
C3 Si2 Mo1 C1_1 168.69(16)
Pt1 Si2 Mo1 C1_1 78.98(8)
C4 Si2 Mo1 C3_2 139.34(19)
C3 Si2 Mo1 C3_2 -17.55(17)
Pt1 Si2 Mo1 C3_2 -107.26(9)
C4 Si2 Mo1 Pt1 -113.40(17)
C3 Si2 Mo1 Pt1 89.70(14)
Si1 Pt1 Mo1 C1_2 -160.72(11)
Si2 Pt1 Mo1 C1_2 102.39(11)
C1_2 Pt1 Mo1 C5_2 35.93(14)
Si1 Pt1 Mo1 C5_2 -124.78(10)
Si2 Pt1 Mo1 C5_2 138.32(10)
C1_2 Pt1 Mo1 C2_1 130.34(15)
Si1 Pt1 Mo1 C2_1 -30.37(10)
Si2 Pt1 Mo1 C2_1 -127.27(10)
C1_2 Pt1 Mo1 C3_1 133.84(17)
Si1 Pt1 Mo1 C3_1 -26.88(13)
Si2 Pt1 Mo1 C3_1 -123.77(13)
C1_2 Pt1 Mo1 C4_2 27.91(15)
Si1 Pt1 Mo1 C4_2 -132.81(11)
Si2 Pt1 Mo1 C4_2 130.30(11)
C1_2 Pt1 Mo1 C2_2 -25.71(14)
Si1 Pt1 Mo1 C2_2 173.57(10)
Si2 Pt1 Mo1 C2_2 76.68(10)
C1_2 Pt1 Mo1 C5_1 -168.58(14)
Si1 Pt1 Mo1 C5_1 30.70(10)
Si2 Pt1 Mo1 C5_1 -66.19(9)
C1_2 Pt1 Mo1 C4_1 -172.39(17)
Si1 Pt1 Mo1 C4_1 26.89(13)
Si2 Pt1 Mo1 C4_1 -70.00(13)
C1_2 Pt1 Mo1 C1_1 161.25(14)
Si1 Pt1 Mo1 C1_1 0.53(9)
Si2 Pt1 Mo1 C1_1 -96.36(9)
C1_2 Pt1 Mo1 C3_2 -9.92(15)
Si1 Pt1 Mo1 C3_2 -170.64(11)
Si2 Pt1 Mo1 C3_2 92.47(11)
C1_2 Pt1 Mo1 Si2 -102.39(11)
Si1 Pt1 Mo1 Si2 96.89(4)
C1 Si1 C1_1 C2_1 -39.2(3)
C2 Si1 C1_1 C2_1 -153.3(3)
Pt1 Si1 C1_1 C2_1 72.9(3)
C1 Si1 C1_1 C5_1 175.1(3)
C2 Si1 C1_1 C5_1 61.0(3)
Pt1 Si1 C1_1 C5_1 -72.8(3)
C1 Si1 C1_1 Mo1 -111.35(19)
C2 Si1 C1_1 Mo1 134.56(19)
Pt1 Si1 C1_1 Mo1 0.76(13)
C1_2 Mo1 C1_1 C2_1 -102.8(2)
C5_2 Mo1 C1_1 C2_1 -58.4(2)
C3_1 Mo1 C1_1 C2_1 37.25(19)
C4_2 Mo1 C1_1 C2_1 -15.7(3)
C2_2 Mo1 C1_1 C2_1 -142.1(3)
C5_1 Mo1 C1_1 C2_1 114.7(3)
C4_1 Mo1 C1_1 C2_1 78.5(2)
C3_2 Mo1 C1_1 C2_1 27.3(5)
Si2 Mo1 C1_1 C2_1 -175.26(18)
Pt1 Mo1 C1_1 C2_1 -121.56(19)
C1_2 Mo1 C1_1 C5_1 142.46(18)
C5_2 Mo1 C1_1 C5_1 -173.15(17)
C2_1 Mo1 C1_1 C5_1 -114.7(3)
C3_1 Mo1 C1_1 C5_1 -77.5(2)
C4_2 Mo1 C1_1 C5_1 -130.37(19)
C2_2 Mo1 C1_1 C5_1 103.2(4)
C4_1 Mo1 C1_1 C5_1 -36.16(18)
C3_2 Mo1 C1_1 C5_1 -87.4(5)
Si2 Mo1 C1_1 C5_1 70.04(17)
Pt1 Mo1 C1_1 C5_1 123.73(17)
C1_2 Mo1 C1_1 Si1 18.1(2)
C5_2 Mo1 C1_1 Si1 62.46(18)
C2_1 Mo1 C1_1 Si1 120.9(3)
C3_1 Mo1 C1_1 Si1 158.2(2)
C4_2 Mo1 C1_1 Si1 105.24(17)
C2_2 Mo1 C1_1 Si1 -21.2(5)
C5_1 Mo1 C1_1 Si1 -124.4(2)
C4_1 Mo1 C1_1 Si1 -160.6(2)
C3_2 Mo1 C1_1 Si1 148.2(4)
Si2 Mo1 C1_1 Si1 -54.35(13)
Pt1 Mo1 C1_1 Si1 -0.66(12)
C5_1 C1_1 C2_1 C3_1 -1.1(3)
Si1 C1_1 C2_1 C3_1 -152.8(2)
Mo1 C1_1 C2_1 C3_1 -64.1(2)
C5_1 C1_1 C2_1 Mo1 62.98(19)
Si1 C1_1 C2_1 Mo1 -88.7(2)
C1_2 Mo1 C2_1 C3_1 -135.8(2)
C5_2 Mo1 C2_1 C3_1 -111.2(2)
C4_2 Mo1 C2_1 C3_1 -74.2(2)
C2_2 Mo1 C2_1 C3_1 -94.5(3)
C5_1 Mo1 C2_1 C3_1 78.7(2)
C4_1 Mo1 C2_1 C3_1 36.89(19)
C1_1 Mo1 C2_1 C3_1 117.1(3)
C3_2 Mo1 C2_1 C3_1 -53.5(3)
Si2 Mo1 C2_1 C3_1 123.02(18)
Pt1 Mo1 C2_1 C3_1 175.97(18)
C1_2 Mo1 C2_1 C1_1 107.1(2)
C5_2 Mo1 C2_1 C1_1 131.66(19)
C3_1 Mo1 C2_1 C1_1 -117.1(3)
C4_2 Mo1 C2_1 C1_1 168.66(19)
C2_2 Mo1 C2_1 C1_1 148.4(3)
C5_1 Mo1 C2_1 C1_1 -38.47(18)
C4_1 Mo1 C2_1 C1_1 -80.3(2)
C3_2 Mo1 C2_1 C1_1 -170.69(18)
Si2 Mo1 C2_1 C1_1 5.9(2)
Pt1 Mo1 C2_1 C1_1 58.82(19)
C1_1 C2_1 C3_1 C4_1 1.1(3)
Mo1 C2_1 C3_1 C4_1 -63.9(2)
C1_1 C2_1 C3_1 Mo1 64.9(2)
C1_2 Mo1 C3_1 C4_1 -162.77(19)
C5_2 Mo1 C3_1 C4_1 -165.87(18)
C2_1 Mo1 C3_1 C4_1 117.1(3)
C4_2 Mo1 C3_1 C4_1 -135.2(2)
C2_2 Mo1 C3_1 C4_1 -100.5(2)
C5_1 Mo1 C3_1 C4_1 37.86(18)
C1_1 Mo1 C3_1 C4_1 79.9(2)
C3_2 Mo1 C3_1 C4_1 -102.9(2)
Si2 Mo1 C3_1 C4_1 27.5(2)
Pt1 Mo1 C3_1 C4_1 111.28(18)
C1_2 Mo1 C3_1 C2_1 80.2(3)
C5_2 Mo1 C3_1 C2_1 77.1(2)
C4_2 Mo1 C3_1 C2_1 107.7(2)
C2_2 Mo1 C3_1 C2_1 142.5(2)
C5_1 Mo1 C3_1 C2_1 -79.2(2)
C4_1 Mo1 C3_1 C2_1 -117.1(3)
C1_1 Mo1 C3_1 C2_1 -37.2(2)
C3_2 Mo1 C3_1 C2_1 140.0(2)
Si2 Mo1 C3_1 C2_1 -89.6(2)
Pt1 Mo1 C3_1 C2_1 -5.8(3)
C2_1 C3_1 C4_1 C5_1 -0.6(3)
Mo1 C3_1 C4_1 C5_1 -63.2(2)
C2_1 C3_1 C4_1 Mo1 62.7(2)
C1_2 Mo1 C4_1 C3_1 106.8(7)
C5_2 Mo1 C4_1 C3_1 22.5(3)
C2_1 Mo1 C4_1 C3_1 -37.45(19)
C4_2 Mo1 C4_1 C3_1 49.6(2)
C2_2 Mo1 C4_1 C3_1 118.3(2)
C5_1 Mo1 C4_1 C3_1 -115.8(3)
C1_1 Mo1 C4_1 C3_1 -79.4(2)
C3_2 Mo1 C4_1 C3_1 87.6(2)
Si2 Mo1 C4_1 C3_1 -161.20(17)
Pt1 Mo1 C4_1 C3_1 -109.44(18)
C1_2 Mo1 C4_1 C5_1 -137.4(6)
C5_2 Mo1 C4_1 C5_1 138.3(2)
C2_1 Mo1 C4_1 C5_1 78.3(2)
C3_1 Mo1 C4_1 C5_1 115.8(3)
C4_2 Mo1 C4_1 C5_1 165.4(2)
C2_2 Mo1 C4_1 C5_1 -125.9(2)
C1_1 Mo1 C4_1 C5_1 36.4(2)
C3_2 Mo1 C4_1 C5_1 -156.6(2)
Si2 Mo1 C4_1 C5_1 -45.4(2)
Pt1 Mo1 C4_1 C5_1 6.4(3)
C3_1 C4_1 C5_1 C1_1 -0.2(3)
Mo1 C4_1 C5_1 C1_1 -63.0(2)
C3_1 C4_1 C5_1 Mo1 62.9(2)
C2_1 C1_1 C5_1 C4_1 0.8(3)
Si1 C1_1 C5_1 C4_1 151.2(2)
Mo1 C1_1 C5_1 C4_1 62.9(2)
C2_1 C1_1 C5_1 Mo1 -62.09(19)
Si1 C1_1 C5_1 Mo1 88.3(2)
C1_2 Mo1 C5_1 C4_1 166.1(2)
C5_2 Mo1 C5_1 C4_1 -104.2(3)
C2_1 Mo1 C5_1 C4_1 -80.1(2)
C3_1 Mo1 C5_1 C4_1 -37.7(2)
C4_2 Mo1 C5_1 C4_1 -25.1(3)
C2_2 Mo1 C5_1 C4_1 95.3(2)
C1_1 Mo1 C5_1 C4_1 -118.7(3)
C3_2 Mo1 C5_1 C4_1 36.0(3)
Si2 Mo1 C5_1 C4_1 135.1(2)
Pt1 Mo1 C5_1 C4_1 -175.61(18)
C1_2 Mo1 C5_1 C1_1 -75.2(3)
C5_2 Mo1 C5_1 C1_1 14.4(3)
C2_1 Mo1 C5_1 C1_1 38.53(18)
C3_1 Mo1 C5_1 C1_1 81.0(2)
C4_2 Mo1 C5_1 C1_1 93.6(3)
C2_2 Mo1 C5_1 C1_1 -146.1(2)
C4_1 Mo1 C5_1 C1_1 118.7(3)
C3_2 Mo1 C5_1 C1_1 154.7(2)
Si2 Mo1 C5_1 C1_1 -106.21(17)
Pt1 Mo1 C5_1 C1_1 -56.94(18)
P1 Pt1 C1_2 C5_2 112.92(18)
Si1 Pt1 C1_2 C5_2 -40.5(2)
Si2 Pt1 C1_2 C5_2 -123.6(2)
Mo1 Pt1 C1_2 C5_2 -65.47(18)
P1 Pt1 C1_2 C2_2 -124.9(2)
Si1 Pt1 C1_2 C2_2 81.7(3)
Si2 Pt1 C1_2 C2_2 -1.5(2)
Mo1 Pt1 C1_2 C2_2 56.7(2)
P1 Pt1 C1_2 Mo1 178.39(3)
Si1 Pt1 C1_2 Mo1 24.97(14)
Si2 Pt1 C1_2 Mo1 -58.17(6)
C2_1 Mo1 C1_2 C5_2 42.7(2)
C3_1 Mo1 C1_2 C5_2 -4.8(3)
C4_2 Mo1 C1_2 C5_2 -36.27(19)
C2_2 Mo1 C1_2 C5_2 -111.5(3)
C5_1 Mo1 C1_2 C5_2 136.8(3)
C4_1 Mo1 C1_2 C5_2 -97.5(7)
C1_1 Mo1 C1_2 C5_2 89.4(2)
C3_2 Mo1 C1_2 C5_2 -76.8(2)
Si2 Mo1 C1_2 C5_2 168.05(18)
Pt1 Mo1 C1_2 C5_2 113.5(2)
C5_2 Mo1 C1_2 C2_2 111.5(3)
C2_1 Mo1 C1_2 C2_2 154.15(19)
C3_1 Mo1 C1_2 C2_2 106.6(3)
C4_2 Mo1 C1_2 C2_2 75.2(2)
C5_1 Mo1 C1_2 C2_2 -111.7(3)
C4_1 Mo1 C1_2 C2_2 13.9(7)
C1_1 Mo1 C1_2 C2_2 -159.10(19)
C3_2 Mo1 C1_2 C2_2 34.61(19)
Si2 Mo1 C1_2 C2_2 -80.49(18)
Pt1 Mo1 C1_2 C2_2 -135.0(2)
C5_2 Mo1 C1_2 Pt1 -113.5(2)
C2_1 Mo1 C1_2 Pt1 -70.83(15)
C3_1 Mo1 C1_2 Pt1 -118.35(18)
C4_2 Mo1 C1_2 Pt1 -149.79(16)
C2_2 Mo1 C1_2 Pt1 135.0(2)
C5_1 Mo1 C1_2 Pt1 23.3(3)
C4_1 Mo1 C1_2 Pt1 149.0(6)
C1_1 Mo1 C1_2 Pt1 -24.08(17)
C3_2 Mo1 C1_2 Pt1 169.63(16)
Si2 Mo1 C1_2 Pt1 54.53(6)
C5_2 C1_2 C2_2 C3_2 4.3(3)
Pt1 C1_2 C2_2 C3_2 -119.0(3)
Mo1 C1_2 C2_2 C3_2 -61.6(2)
C5_2 C1_2 C2_2 Mo1 65.85(18)
Pt1 C1_2 C2_2 Mo1 -57.4(2)
C1_2 Mo1 C2_2 C3_2 120.6(3)
C5_2 Mo1 C2_2 C3_2 79.9(2)
C2_1 Mo1 C2_2 C3_2 60.7(4)
C3_1 Mo1 C2_2 C3_2 -4.1(3)
C4_2 Mo1 C2_2 C3_2 37.3(2)
C5_1 Mo1 C2_2 C3_2 -109.3(2)
C4_1 Mo1 C2_2 C3_2 -56.1(3)
C1_1 Mo1 C2_2 C3_2 175.0(3)
Si2 Mo1 C2_2 C3_2 -150.2(2)
Pt1 Mo1 C2_2 C3_2 154.5(2)
C5_2 Mo1 C2_2 C1_2 -40.74(18)
C2_1 Mo1 C2_2 C1_2 -59.9(3)
C3_1 Mo1 C2_2 C1_2 -124.7(2)
C4_2 Mo1 C2_2 C1_2 -83.4(2)
C5_1 Mo1 C2_2 C1_2 130.0(2)
C4_1 Mo1 C2_2 C1_2 -176.72(17)
C1_1 Mo1 C2_2 C1_2 54.4(4)
C3_2 Mo1 C2_2 C1_2 -120.6(3)
Si2 Mo1 C2_2 C1_2 89.21(17)
Pt1 Mo1 C2_2 C1_2 33.86(16)
C1_2 C2_2 C3_2 C4_2 -3.0(3)
Mo1 C2_2 C3_2 C4_2 -62.2(2)
C1_2 C2_2 C3_2 Mo1 59.2(2)
C1_2 Mo1 C3_2 C2_2 -36.1(2)
C5_2 Mo1 C3_2 C2_2 -79.0(2)
C2_1 Mo1 C3_2 C2_2 -153.3(2)
C3_1 Mo1 C3_2 C2_2 177.3(2)
C4_2 Mo1 C3_2 C2_2 -116.7(3)
C5_1 Mo1 C3_2 C2_2 118.8(2)
C4_1 Mo1 C3_2 C2_2 140.2(2)
C1_1 Mo1 C3_2 C2_2 -173.8(4)
Si2 Mo1 C3_2 C2_2 29.6(2)
Pt1 Mo1 C3_2 C2_2 -27.4(2)
C1_2 Mo1 C3_2 C4_2 80.6(2)
C5_2 Mo1 C3_2 C4_2 37.69(18)
C2_1 Mo1 C3_2 C4_2 -36.6(2)
C3_1 Mo1 C3_2 C4_2 -66.1(2)
C2_2 Mo1 C3_2 C4_2 116.7(3)
C5_1 Mo1 C3_2 C4_2 -124.5(2)
C4_1 Mo1 C3_2 C4_2 -103.12(19)
C1_1 Mo1 C3_2 C4_2 -57.1(5)
Si2 Mo1 C3_2 C4_2 146.23(16)
Pt1 Mo1 C3_2 C4_2 89.30(18)
C2_2 C3_2 C4_2 C5_2 0.4(3)
Mo1 C3_2 C4_2 C5_2 -61.9(2)
C2_2 C3_2 C4_2 Mo1 62.4(2)
C1_2 Mo1 C4_2 C3_2 -79.9(2)
C5_2 Mo1 C4_2 C3_2 -117.0(3)
C2_1 Mo1 C4_2 C3_2 152.06(19)
C3_1 Mo1 C4_2 C3_2 117.16(19)
C2_2 Mo1 C4_2 C3_2 -37.21(18)
C5_1 Mo1 C4_2 C3_2 106.2(3)
C4_1 Mo1 C4_2 C3_2 90.6(2)
C1_1 Mo1 C4_2 C3_2 161.37(18)
Si2 Mo1 C4_2 C3_2 -46.9(2)
Pt1 Mo1 C4_2 C3_2 -104.13(17)
C1_2 Mo1 C4_2 C5_2 37.1(2)
C2_1 Mo1 C4_2 C5_2 -91.0(2)
C3_1 Mo1 C4_2 C5_2 -125.9(2)
C2_2 Mo1 C4_2 C5_2 79.8(2)
C5_1 Mo1 C4_2 C5_2 -136.8(2)
C4_1 Mo1 C4_2 C5_2 -152.4(2)
C1_1 Mo1 C4_2 C5_2 -81.7(2)
C3_2 Mo1 C4_2 C5_2 117.0(3)
Si2 Mo1 C4_2 C5_2 70.1(2)
Pt1 Mo1 C4_2 C5_2 12.8(2)
C3_2 C4_2 C5_2 C1_2 2.3(3)
Mo1 C4_2 C5_2 C1_2 -61.6(2)
C3_2 C4_2 C5_2 Mo1 63.9(2)
C2_2 C1_2 C5_2 C4_2 -3.9(3)
Pt1 C1_2 C5_2 C4_2 130.9(2)
Mo1 C1_2 C5_2 C4_2 63.2(2)
C2_2 C1_2 C5_2 Mo1 -67.11(19)
Pt1 C1_2 C5_2 Mo1 67.75(12)
C1_2 Mo1 C5_2 C4_2 -118.6(3)
C2_1 Mo1 C5_2 C4_2 94.3(2)
C3_1 Mo1 C5_2 C4_2 58.6(2)
C2_2 Mo1 C5_2 C4_2 -78.1(2)
C5_1 Mo1 C5_2 C4_2 115.2(3)
C4_1 Mo1 C5_2 C4_2 44.9(3)
C1_1 Mo1 C5_2 C4_2 124.9(2)
C3_2 Mo1 C5_2 C4_2 -36.8(2)
Si2 Mo1 C5_2 C4_2 -131.21(19)
Pt1 Mo1 C5_2 C4_2 -167.1(2)
C2_1 Mo1 C5_2 C1_2 -147.14(18)
C3_1 Mo1 C5_2 C1_2 177.14(17)
C4_2 Mo1 C5_2 C1_2 118.6(3)
C2_2 Mo1 C5_2 C1_2 40.47(17)
C5_1 Mo1 C5_2 C1_2 -126.3(3)
C4_1 Mo1 C5_2 C1_2 163.48(18)
C1_1 Mo1 C5_2 C1_2 -116.51(18)
C3_2 Mo1 C5_2 C1_2 81.8(2)
Si2 Mo1 C5_2 C1_2 -12.65(19)
Pt1 Mo1 C5_2 C1_2 -48.56(15)
C1_2 Pt1 P1 C1_5 -84.03(13)
Si1 Pt1 P1 C1_5 74.68(9)
Si2 Pt1 P1 C1_5 178.19(9)
C1_2 Pt1 P1 C1_3 156.13(14)
Si1 Pt1 P1 C1_3 -45.16(10)
Si2 Pt1 P1 C1_3 58.35(10)
C1_2 Pt1 P1 C1_4 37.29(13)
Si1 Pt1 P1 C1_4 -164.00(9)
Si2 Pt1 P1 C1_4 -60.49(9)
C1_5 P1 C1_3 C2_3 -173.37(18)
C1_4 P1 C1_3 C2_3 71.6(2)
Pt1 P1 C1_3 C2_3 -50.4(2)
C1_5 P1 C1_3 C6_3 -49.5(2)
C1_4 P1 C1_3 C6_3 -164.51(19)
Pt1 P1 C1_3 C6_3 73.5(2)
C6_3 C1_3 C2_3 C3_3 56.4(3)
P1 C1_3 C2_3 C3_3 -177.4(2)
C1_3 C2_3 C3_3 C4_3 -55.8(3)
C2_3 C3_3 C4_3 C5_3 54.8(4)
C3_3 C4_3 C5_3 C6_3 -55.7(3)
C4_3 C5_3 C6_3 C1_3 56.3(3)
C2_3 C1_3 C6_3 C5_3 -56.0(3)
P1 C1_3 C6_3 C5_3 -179.62(19)
C1_5 P1 C1_4 C6_4 -71.5(2)
C1_3 P1 C1_4 C6_4 38.1(2)
Pt1 P1 C1_4 C6_4 167.80(17)
C1_5 P1 C1_4 C2_4 57.4(2)
C1_3 P1 C1_4 C2_4 167.00(19)
Pt1 P1 C1_4 C2_4 -63.34(19)
C6_4 C1_4 C2_4 C3_4 -58.3(3)
P1 C1_4 C2_4 C3_4 168.00(19)
C1_4 C2_4 C3_4 C4_4 57.5(3)
C2_4 C3_4 C4_4 C5_4 -54.3(3)
C3_4 C4_4 C5_4 C6_4 53.9(3)
C4_4 C5_4 C6_4 C1_4 -56.3(3)
C2_4 C1_4 C6_4 C5_4 57.4(3)
P1 C1_4 C6_4 C5_4 -172.37(18)
C1_3 P1 C1_5 C6_5 -58.0(2)
C1_4 P1 C1_5 C6_5 51.2(2)
Pt1 P1 C1_5 C6_5 171.76(17)
C1_3 P1 C1_5 C2_5 170.94(19)
C1_4 P1 C1_5 C2_5 -79.8(2)
Pt1 P1 C1_5 C2_5 40.7(2)
C6_5 C1_5 C2_5 C3_5 57.2(3)
P1 C1_5 C2_5 C3_5 -168.5(2)
C1_5 C2_5 C3_5 C4_5 -56.2(3)
C2_5 C3_5 C4_5 C5_5 55.9(3)
C3_5 C4_5 C5_5 C6_5 -55.3(3)
C2_5 C1_5 C6_5 C5_5 -57.0(3)
P1 C1_5 C6_5 C5_5 171.38(19)
C4_5 C5_5 C6_5 C1_5 55.7(3)
